data_2225758
loop_
_publ_author_name
'Khan, F. Nawaz'
'Manivel, P.'
'Prabakaran, K.'
'Hathwar, Venkatesha R.'
'Akkurt, Mehmet'

_publ_section_title
;
 3-(4-Chlorophenyl)-5-phenyl-1,2,4-triazolo[3,4-<i>a</i>]isoquinoline
;
_journal_coeditor_code BG2341
_journal_issue 5
_journal_name_full 'Acta Crystallographica Section E'
_journal_page_first o1094
_journal_paper_doi 10.1107/S1600536810013668
_journal_volume 66
_journal_year 2010
_chemical_formula_iupac 'C22 H14 Cl N3'
_chemical_formula_moiety 'C22 H14 Cl N3'
_chemical_formula_sum 'C22 H14 Cl N3'
_chemical_formula_weight 355.81
_chemical_name_systematic
;
3-(4-Chlorophenyl)-5-phenyl-1,2,4-triazolo[3,4-<i>a</i>]isoquinoline
;
_space_group_IT_number 14
_symmetry_cell_setting monoclinic
_symmetry_space_group_name_Hall '-P 2ybc'
_symmetry_space_group_name_H-M 'P 1 21/c 1'
_atom_sites_solution_hydrogens geom
_atom_sites_solution_primary direct
_atom_sites_solution_secondary difmap
_cell_angle_alpha 90
_cell_angle_beta 93.078(4)
_cell_angle_gamma 90
_cell_formula_units_Z 4
_cell_length_a 7.9841(3)
_cell_length_b 9.0679(4)
_cell_length_c 23.9881(11)
_cell_measurement_reflns_used 953
_cell_measurement_temperature 290(2)
_cell_measurement_theta_max 20.36
_cell_measurement_theta_min 1.73
_cell_volume 1734.21(13)
_computing_cell_refinement 'CrysAlis Pro CCD (Oxford Diffraction, 2009)'
_computing_data_collection 'CrysAlis Pro CCD (Oxford Diffraction, 2009)'
_computing_data_reduction 'CrysAlis Pro RED (Oxford Diffraction, 2009)'
_computing_molecular_graphics 'ORTEP-3 (Farrugia, 1997)'
_computing_publication_material 'WinGX (Farrugia, 1999)'
_computing_structure_refinement 'SHELXL97 (Sheldrick, 2008)'
_computing_structure_solution 'SHELXS97 (Sheldrick, 2008)'
_diffrn_ambient_temperature 290(2)
_diffrn_measured_fraction_theta_full 0.999
_diffrn_measured_fraction_theta_max 0.999
_diffrn_measurement_device_type 'Oxford Xcalibur Eos (Nova) CCD detector'
_diffrn_measurement_method '\w scans'
_diffrn_radiation_monochromator graphite
_diffrn_radiation_source 'Enhance (Mo) X-ray Source'
_diffrn_radiation_type MoK\a
_diffrn_radiation_wavelength 0.71073
_diffrn_reflns_av_R_equivalents 0.0424
_diffrn_reflns_av_sigmaI/netI 0.0330
_diffrn_reflns_limit_h_max 9
_diffrn_reflns_limit_h_min -9
_diffrn_reflns_limit_k_max 10
_diffrn_reflns_limit_k_min -10
_diffrn_reflns_limit_l_max 29
_diffrn_reflns_limit_l_min -29
_diffrn_reflns_number 19413
_diffrn_reflns_reduction_process
;
;
_diffrn_reflns_theta_full 25.50
_diffrn_reflns_theta_max 25.50
_diffrn_reflns_theta_min 2.99
_exptl_absorpt_coefficient_mu 0.230
_exptl_absorpt_correction_T_max 0.9447
_exptl_absorpt_correction_T_min 0.9021
_exptl_absorpt_correction_type multi-scan
_exptl_absorpt_process_details '(CrysAlis Pro RED; Oxford Diffraction, 2009)'
_exptl_crystal_colour colourless
_exptl_crystal_density_diffrn 1.363
_exptl_crystal_density_method 'Not Measured'
_exptl_crystal_description block
_exptl_crystal_F_000 736
_exptl_crystal_size_max 0.40
_exptl_crystal_size_mid 0.32
_exptl_crystal_size_min 0.25
_refine_diff_density_max 0.105
_refine_diff_density_min -0.205
_refine_ls_extinction_method none
_refine_ls_goodness_of_fit_ref 0.973
_refine_ls_hydrogen_treatment constr
_refine_ls_matrix_type full
_refine_ls_number_parameters 235
_refine_ls_number_reflns 3216
_refine_ls_number_restraints 0
_refine_ls_restrained_S_all 0.973
_refine_ls_R_factor_all 0.0663
_refine_ls_R_factor_gt 0.0383
_refine_ls_shift/su_max 0.000
_refine_ls_shift/su_mean 0.000
_refine_ls_structure_factor_coef Fsqd
_refine_ls_weighting_details 'calc w=1/[\s^2^(Fo^2^)+(0.0512P)^2^] where P=(Fo^2^+2Fc^2^)/3'
_refine_ls_weighting_scheme calc
_refine_ls_wR_factor_gt 0.0914
_refine_ls_wR_factor_ref 0.0974
_reflns_number_gt 2090
_reflns_number_total 3216
_reflns_threshold_expression I>2sigma(I)
_cod_data_source_file bg2341.cif
_cod_data_source_block I
_cod_original_cell_volume 1734.20(13)
_cod_original_sg_symbol_H-M 'P 21/c'
_cod_database_code 2225758
_cod_database_fobs_code 2225758

loop_
_symmetry_equiv_pos_site_id
_symmetry_equiv_pos_as_xyz
1 x,y,z
2 -x,1/2+y,1/2-z
3 -x,-y,-z
4 x,1/2-y,1/2+z

loop_
_atom_site_type_symbol
_atom_site_label
_atom_site_fract_x
_atom_site_fract_y
_atom_site_fract_z
_atom_site_U_iso_or_equiv
_atom_site_adp_type
_atom_site_calc_flag
_atom_site_refinement_flags
_atom_site_occupancy
_atom_site_disorder_assembly
_atom_site_disorder_group
Cl Cl1 0.31231(8) 0.36657(7) 0.47872(2) 0.0881(2) Uani d . 1 . .
N N1 0.59862(15) 0.38872(12) 0.21077(5) 0.0397(3) Uani d . 1 . .
C C9 0.76959(18) 0.38731(15) 0.23083(7) 0.0420(4) Uani d . 1 . .
C C7 0.84736(19) 0.37494(16) 0.13340(7) 0.0438(4) Uani d . 1 . .
C C8 0.8862(2) 0.37965(16) 0.19258(7) 0.0465(4) Uani d . 1 . .
H H8 0.9984 0.3773 0.2051 0.056 Uiso calc R 1 . .
C C2 0.67799(19) 0.38170(16) 0.11339(7) 0.0428(4) Uani d . 1 . .
C C1 0.55381(19) 0.39096(16) 0.15404(7) 0.0421(4) Uani d . 1 . .
C C10 0.81034(19) 0.39579(17) 0.29162(7) 0.0434(4) Uani d . 1 . .
C C17 0.41623(19) 0.38678(16) 0.29626(7) 0.0438(4) Uani d . 1 . .
C C16 0.44668(19) 0.39497(16) 0.23649(7) 0.0435(4) Uani d . 1 . .
N N2 0.38951(16) 0.40120(14) 0.14584(6) 0.0515(4) Uani d . 1 . .
N N3 0.32375(16) 0.40415(15) 0.19789(6) 0.0514(4) Uani d . 1 . .
C C6 0.9712(2) 0.36397(18) 0.09438(8) 0.0555(5) Uani d . 1 . .
H H6 1.0837 0.3616 0.1066 0.067 Uiso calc R 1 . .
C C20 0.3518(2) 0.3739(2) 0.40853(7) 0.0543(5) Uani d . 1 . .
C C18 0.4740(2) 0.26909(18) 0.32926(7) 0.0484(4) Uani d . 1 . .
H H18 0.5349 0.1940 0.3133 0.058 Uiso calc R 1 . .
C C3 0.6365(2) 0.37670(19) 0.05624(8) 0.0577(5) Uani d . 1 . .
H H3 0.5248 0.3823 0.0432 0.069 Uiso calc R 1 . .
C C19 0.4425(2) 0.26216(19) 0.38509(7) 0.0536(5) Uani d . 1 . .
H H19 0.4819 0.1832 0.4068 0.064 Uiso calc R 1 . .
C C21 0.2899(2) 0.4902(2) 0.37646(8) 0.0608(5) Uani d . 1 . .
H H21 0.2271 0.5640 0.3923 0.073 Uiso calc R 1 . .
C C5 0.9281(2) 0.3568(2) 0.03855(8) 0.0668(5) Uani d . 1 . .
H H5 1.0115 0.3473 0.0132 0.080 Uiso calc R 1 . .
C C11 0.7686(2) 0.51875(18) 0.32226(7) 0.0519(4) Uani d . 1 . .
H H11 0.7176 0.5991 0.3042 0.062 Uiso calc R 1 . .
C C22 0.3224(2) 0.49554(19) 0.32059(8) 0.0541(5) Uani d . 1 . .
H H22 0.2806 0.5735 0.2989 0.065 Uiso calc R 1 . .
C C15 0.8920(2) 0.27925(19) 0.31932(7) 0.0552(5) Uani d . 1 . .
H H15 0.9245 0.1971 0.2993 0.066 Uiso calc R 1 . .
C C12 0.8017(2) 0.5234(2) 0.37932(8) 0.0627(5) Uani d . 1 . .
H H12 0.7719 0.6062 0.3994 0.075 Uiso calc R 1 . .
C C4 0.7606(3) 0.3635(2) 0.01925(8) 0.0705(6) Uani d . 1 . .
H H4 0.7329 0.3591 -0.0189 0.085 Uiso calc R 1 . .
C C14 0.9250(2) 0.2852(2) 0.37642(8) 0.0679(6) Uani d . 1 . .
H H14 0.9791 0.2067 0.3947 0.081 Uiso calc R 1 . .
C C13 0.8784(3) 0.4062(2) 0.40646(8) 0.0692(6) Uani d . 1 . .
H H13 0.8988 0.4086 0.4450 0.083 Uiso calc R 1 . .

loop_
_atom_site_aniso_label
_atom_site_aniso_U_11
_atom_site_aniso_U_22
_atom_site_aniso_U_33
_atom_site_aniso_U_12
_atom_site_aniso_U_13
_atom_site_aniso_U_23
Cl1 0.0944(4) 0.1095(5) 0.0616(4) 0.0059(3) 0.0163(3) 0.0034(3)
N1 0.0311(7) 0.0376(8) 0.0498(8) 0.0006(5) -0.0026(6) -0.0017(6)
C9 0.0333(8) 0.0365(9) 0.0552(11) -0.0003(7) -0.0060(8) -0.0025(7)
C7 0.0389(9) 0.0396(10) 0.0527(11) -0.0010(7) -0.0007(8) -0.0034(8)
C8 0.0324(8) 0.0480(10) 0.0579(11) 0.0006(7) -0.0081(8) -0.0035(8)
C2 0.0394(9) 0.0379(10) 0.0506(11) 0.0012(7) -0.0031(8) -0.0051(8)
C1 0.0369(9) 0.0377(10) 0.0507(11) 0.0006(7) -0.0077(8) -0.0028(7)
C10 0.0359(8) 0.0429(10) 0.0505(10) -0.0047(7) -0.0054(7) -0.0001(8)
C17 0.0349(8) 0.0376(10) 0.0590(11) -0.0045(7) 0.0047(8) 0.0024(8)
C16 0.0346(8) 0.0368(10) 0.0589(11) -0.0023(7) 0.0011(8) 0.0003(8)
N2 0.0355(8) 0.0589(10) 0.0593(10) -0.0008(6) -0.0046(7) -0.0029(7)
N3 0.0361(7) 0.0562(9) 0.0614(10) -0.0033(6) -0.0009(7) 0.0018(7)
C6 0.0410(9) 0.0599(12) 0.0654(13) 0.0036(8) 0.0017(9) -0.0061(9)
C20 0.0513(10) 0.0557(12) 0.0565(12) -0.0062(9) 0.0074(9) 0.0003(9)
C18 0.0453(10) 0.0369(10) 0.0634(12) 0.0004(7) 0.0058(8) -0.0005(9)
C3 0.0483(10) 0.0688(13) 0.0549(12) 0.0052(9) -0.0065(9) -0.0086(9)
C19 0.0523(11) 0.0455(11) 0.0629(12) -0.0016(8) 0.0012(9) 0.0083(9)
C21 0.0576(11) 0.0516(12) 0.0750(14) 0.0062(9) 0.0187(10) 0.0001(10)
C5 0.0571(12) 0.0837(14) 0.0604(13) 0.0074(10) 0.0111(10) -0.0074(11)
C11 0.0538(11) 0.0430(10) 0.0582(12) -0.0032(8) -0.0030(9) -0.0006(9)
C22 0.0489(10) 0.0447(11) 0.0695(13) 0.0059(8) 0.0103(9) 0.0087(9)
C15 0.0503(11) 0.0506(11) 0.0636(12) 0.0043(8) -0.0075(9) 0.0006(9)
C12 0.0687(12) 0.0608(13) 0.0586(13) -0.0125(10) 0.0018(10) -0.0137(10)
C4 0.0704(14) 0.0933(16) 0.0473(11) 0.0114(11) -0.0019(10) -0.0106(10)
C14 0.0628(12) 0.0744(14) 0.0644(14) 0.0050(11) -0.0154(10) 0.0145(11)
C13 0.0693(13) 0.0853(17) 0.0517(12) -0.0141(12) -0.0087(10) 0.0011(12)

loop_
_atom_type_symbol
_atom_type_description
_atom_type_scat_dispersion_real
_atom_type_scat_dispersion_imag
_atom_type_scat_source
N N 0.0061 0.0033 'International Tables Vol C Tables 4.2.6.8 and 6.1.1.4'
Cl Cl 0.1484 0.1585 'International Tables Vol C Tables 4.2.6.8 and 6.1.1.4'
H H 0.0000 0.0000 'International Tables Vol C Tables 4.2.6.8 and 6.1.1.4'
C C 0.0033 0.0016 'International Tables Vol C Tables 4.2.6.8 and 6.1.1.4'

loop_
_geom_angle_atom_site_label_1
_geom_angle_atom_site_label_2
_geom_angle_atom_site_label_3
_geom_angle_site_symmetry_1
_geom_angle_site_symmetry_3
_geom_angle
_geom_angle_publ_flag
C1 N1 C16 . . 104.42(12) ?
C1 N1 C9 . . 121.57(13) ?
C16 N1 C9 . . 133.95(14) ?
C8 C9 N1 . . 117.18(14) ?
C8 C9 C10 . . 123.53(14) ?
N1 C9 C10 . . 119.28(14) ?
C6 C7 C2 . . 118.25(15) ?
C6 C7 C8 . . 122.66(15) ?
C2 C7 C8 . . 119.09(15) ?
C9 C8 C7 . . 123.76(14) ?
C9 C8 H8 . . 118.1 ?
C7 C8 H8 . . 118.1 ?
C3 C2 C7 . . 120.39(16) ?
C3 C2 C1 . . 122.38(14) ?
C7 C2 C1 . . 117.21(14) ?
N2 C1 N1 . . 110.42(15) ?
N2 C1 C2 . . 128.52(15) ?
N1 C1 C2 . . 121.06(13) ?
C11 C10 C15 . . 118.54(15) ?
C11 C10 C9 . . 121.21(14) ?
C15 C10 C9 . . 120.25(14) ?
C22 C17 C18 . . 118.43(16) ?
C22 C17 C16 . . 119.77(15) ?
C18 C17 C16 . . 121.76(15) ?
N3 C16 N1 . . 109.02(14) ?
N3 C16 C17 . . 122.28(14) ?
N1 C16 C17 . . 128.65(14) ?
C1 N2 N3 . . 106.85(13) ?
C16 N3 N2 . . 109.26(13) ?
C5 C6 C7 . . 120.60(16) ?
C5 C6 H6 . . 119.7 ?
C7 C6 H6 . . 119.7 ?
C21 C20 C19 . . 120.84(17) ?
C21 C20 Cl1 . . 119.56(15) ?
C19 C20 Cl1 . . 119.60(14) ?
C19 C18 C17 . . 121.02(16) ?
C19 C18 H18 . . 119.5 ?
C17 C18 H18 . . 119.5 ?
C4 C3 C2 . . 119.83(17) ?
C4 C3 H3 . . 120.1 ?
C2 C3 H3 . . 120.1 ?
C18 C19 C20 . . 119.27(16) ?
C18 C19 H19 . . 120.4 ?
C20 C19 H19 . . 120.4 ?
C22 C21 C20 . . 119.20(17) ?
C22 C21 H21 . . 120.4 ?
C20 C21 H21 . . 120.4 ?
C6 C5 C4 . . 120.67(18) ?
C6 C5 H5 . . 119.7 ?
C4 C5 H5 . . 119.7 ?
C12 C11 C10 . . 120.77(16) ?
C12 C11 H11 . . 119.6 ?
C10 C11 H11 . . 119.6 ?
C21 C22 C17 . . 121.20(16) ?
C21 C22 H22 . . 119.4 ?
C17 C22 H22 . . 119.4 ?
C14 C15 C10 . . 120.20(17) ?
C14 C15 H15 . . 119.9 ?
C10 C15 H15 . . 119.9 ?
C13 C12 C11 . . 120.20(18) ?
C13 C12 H12 . . 119.9 ?
C11 C12 H12 . . 119.9 ?
C3 C4 C5 . . 120.23(18) ?
C3 C4 H4 . . 119.9 ?
C5 C4 H4 . . 119.9 ?
C13 C14 C15 . . 120.54(17) ?
C13 C14 H14 . . 119.7 ?
C15 C14 H14 . . 119.7 ?
C12 C13 C14 . . 119.70(18) ?
C12 C13 H13 . . 120.2 ?
C14 C13 H13 . . 120.2 ?

loop_
_geom_bond_atom_site_label_1
_geom_bond_atom_site_label_2
_geom_bond_site_symmetry_2
_geom_bond_distance
_geom_bond_publ_flag
Cl1 C20 . 1.7307(18) ?
N1 C1 . 1.3886(19) ?
N1 C16 . 1.3913(19) ?
N1 C9 . 1.4228(18) ?
C9 C8 . 1.343(2) ?
C9 C10 . 1.479(2) ?
C7 C6 . 1.401(2) ?
C7 C2 . 1.412(2) ?
C7 C8 . 1.437(2) ?
C8 H8 . 0.9300 ?
C2 C3 . 1.394(2) ?
C2 C1 . 1.430(2) ?
C1 N2 . 1.3193(19) ?
C10 C11 . 1.386(2) ?
C10 C15 . 1.392(2) ?
C17 C22 . 1.386(2) ?
C17 C18 . 1.393(2) ?
C17 C16 . 1.469(2) ?
C16 N3 . 1.315(2) ?
N2 N3 . 1.3804(19) ?
C6 C5 . 1.366(2) ?
C6 H6 . 0.9300 ?
C20 C21 . 1.381(2) ?
C20 C19 . 1.383(2) ?
C18 C19 . 1.377(2) ?
C18 H18 . 0.9300 ?
C3 C4 . 1.371(3) ?
C3 H3 . 0.9300 ?
C19 H19 . 0.9300 ?
C21 C22 . 1.380(2) ?
C21 H21 . 0.9300 ?
C5 C4 . 1.393(3) ?
C5 H5 . 0.9300 ?
C11 C12 . 1.381(2) ?
C11 H11 . 0.9300 ?
C22 H22 . 0.9300 ?
C15 C14 . 1.382(2) ?
C15 H15 . 0.9300 ?
C12 C13 . 1.374(3) ?
C12 H12 . 0.9300 ?
C4 H4 . 0.9300 ?
C14 C13 . 1.375(3) ?
C14 H14 . 0.9300 ?
C13 H13 . 0.9300 ?

loop_
_geom_hbond_atom_site_label_D
_geom_hbond_atom_site_label_H
_geom_hbond_atom_site_label_A
_geom_hbond_site_symmetry_A
_geom_hbond_distance_DH
_geom_hbond_distance_HA
_geom_hbond_distance_DA
_geom_hbond_angle_DHA
_geom_hbond_publ_flag
C6 H6 N2 1_655 0.93 2.59 3.514(2) 170 yes
C8 H8 N3 1_655 0.93 2.62 3.496(2) 156 yes
C18 H18 Cg1 2_645 0.93 2.70 3.4524(17) 138 yes
C21 H21 Cg3 2_655 0.93 2.89 3.7139(19) 149 yes
C22 H22 Cg2 2_655 0.93 2.90 3.5442(18) 128 yes

loop_
_geom_torsion_atom_site_label_1
_geom_torsion_atom_site_label_2
_geom_torsion_atom_site_label_3
_geom_torsion_atom_site_label_4
_geom_torsion_site_symmetry_1
_geom_torsion_site_symmetry_2
_geom_torsion_site_symmetry_3
_geom_torsion_site_symmetry_4
_geom_torsion
_geom_torsion_publ_flag
C1 N1 C9 C8 . . . . -3.74(19) ?
C16 N1 C9 C8 . . . . 179.68(14) ?
C1 N1 C9 C10 . . . . 175.62(12) ?
C16 N1 C9 C10 . . . . -1.0(2) ?
N1 C9 C8 C7 . . . . 0.9(2) ?
C10 C9 C8 C7 . . . . -178.46(13) ?
C6 C7 C8 C9 . . . . -178.68(15) ?
C2 C7 C8 C9 . . . . 1.4(2) ?
C6 C7 C2 C3 . . . . 0.3(2) ?
C8 C7 C2 C3 . . . . -179.71(13) ?
C6 C7 C2 C1 . . . . 179.22(14) ?
C8 C7 C2 C1 . . . . -0.8(2) ?
C16 N1 C1 N2 . . . . 1.37(15) ?
C9 N1 C1 N2 . . . . -176.09(12) ?
C16 N1 C1 C2 . . . . -178.19(13) ?
C9 N1 C1 C2 . . . . 4.4(2) ?
C3 C2 C1 N2 . . . . -2.6(2) ?
C7 C2 C1 N2 . . . . 178.59(14) ?
C3 C2 C1 N1 . . . . 176.91(13) ?
C7 C2 C1 N1 . . . . -1.9(2) ?
C8 C9 C10 C11 . . . . 116.02(18) ?
N1 C9 C10 C11 . . . . -63.30(19) ?
C8 C9 C10 C15 . . . . -64.0(2) ?
N1 C9 C10 C15 . . . . 116.67(16) ?
C1 N1 C16 N3 . . . . -1.56(15) ?
C9 N1 C16 N3 . . . . 175.42(14) ?
C1 N1 C16 C17 . . . . 175.88(14) ?
C9 N1 C16 C17 . . . . -7.1(2) ?
C22 C17 C16 N3 . . . . -55.7(2) ?
C18 C17 C16 N3 . . . . 121.87(17) ?
C22 C17 C16 N1 . . . . 127.15(17) ?
C18 C17 C16 N1 . . . . -55.3(2) ?
N1 C1 N2 N3 . . . . -0.67(16) ?
C2 C1 N2 N3 . . . . 178.84(14) ?
N1 C16 N3 N2 . . . . 1.22(16) ?
C17 C16 N3 N2 . . . . -176.41(12) ?
C1 N2 N3 C16 . . . . -0.35(16) ?
C2 C7 C6 C5 . . . . -1.4(2) ?
C8 C7 C6 C5 . . . . 178.64(15) ?
C22 C17 C18 C19 . . . . -1.5(2) ?
C16 C17 C18 C19 . . . . -179.15(14) ?
C7 C2 C3 C4 . . . . 0.7(2) ?
C1 C2 C3 C4 . . . . -178.11(16) ?
C17 C18 C19 C20 . . . . 0.1(2) ?
C21 C20 C19 C18 . . . . 1.3(3) ?
Cl1 C20 C19 C18 . . . . -179.73(12) ?
C19 C20 C21 C22 . . . . -1.3(3) ?
Cl1 C20 C21 C22 . . . . 179.77(13) ?
C7 C6 C5 C4 . . . . 1.5(3) ?
C15 C10 C11 C12 . . . . -2.3(2) ?
C9 C10 C11 C12 . . . . 177.63(15) ?
C20 C21 C22 C17 . . . . -0.2(3) ?
C18 C17 C22 C21 . . . . 1.6(2) ?
C16 C17 C22 C21 . . . . 179.24(15) ?
C11 C10 C15 C14 . . . . 2.2(2) ?
C9 C10 C15 C14 . . . . -177.82(15) ?
C10 C11 C12 C13 . . . . 0.7(3) ?
C2 C3 C4 C5 . . . . -0.7(3) ?
C6 C5 C4 C3 . . . . -0.4(3) ?
C10 C15 C14 C13 . . . . -0.3(3) ?
C11 C12 C13 C14 . . . . 1.2(3) ?
C15 C14 C13 C12 . . . . -1.4(3) ?

loop_
_cod_related_entry_id
_cod_related_entry_database
_cod_related_entry_code
1 ChemSpider 30656062
